data_7057290
loop_
_publ_author_name
'Shahsavari, Hamid R.'
'Babadi Aghakhanpour, Reza'
'Hossein-Abadi, Mojdeh'
'Kia, Reza'
'Halvagar, Mohammad Reza'
'Raithby, Paul R.'

_publ_section_title
;
 Reactivity of a new aryl cycloplatinated(ii) complex containing rollover
 2,2&#x2032;-bipyridine N-oxide toward a series of diphosphine ligands
;
_journal_issue 11
_journal_name_full 'New Journal of Chemistry'
_journal_page_first 9159
_journal_paper_doi 10.1039/C8NJ00713F
_journal_volume 42
_journal_year 2018
_chemical_formula_moiety 'C67 H68 N4 O2 P2 Pt2'
_chemical_formula_sum 'C67 H68 N4 O2 P2 Pt2'
_chemical_formula_weight 1413.37
_space_group_crystal_system triclinic
_space_group_IT_number 2
_space_group_name_Hall '-P 1'
_space_group_name_H-M_alt 'P -1'
_symmetry_space_group_name_Hall '-P 1'
_symmetry_space_group_name_H-M 'P -1'
_atom_sites_solution_hydrogens geom
_audit_creation_method SHELXL-2014/7
_audit_update_record
;
2018-04-10 deposited with the CCDC.
2018-04-13 downloaded from the CCDC.
;
_cell_angle_alpha 112.543(3)
_cell_angle_beta 106.309(3)
_cell_angle_gamma 91.346(2)
_cell_formula_units_Z 2
_cell_length_a 12.7963(4)
_cell_length_b 16.9607(5)
_cell_length_c 17.2418(5)
_cell_measurement_reflns_used 18950
_cell_measurement_temperature 150(2)
_cell_measurement_theta_max 72.9670
_cell_measurement_theta_min 2.9550
_cell_volume 3280.6(2)
_computing_cell_refinement 'CrysAlisPro 1.171.38.46 (Rigaku OD, 2015)'
_computing_data_collection 'CrysAlisPro 1.171.38.46 (Rigaku OD, 2015)'
_computing_data_reduction 'CrysAlisPro 1.171.38.46 (Rigaku OD, 2015)'
_computing_molecular_graphics xp
_computing_publication_material shelxtl
_computing_structure_refinement 'SHELXL-2014/7 (Sheldrick, 2014)'
_computing_structure_solution xt
_diffrn_ambient_temperature 150(2)
_diffrn_detector_area_resol_mean 8.1150
_diffrn_measured_fraction_theta_full 0.985
_diffrn_measured_fraction_theta_max 0.970
_diffrn_measurement_device_type 'SuperNova, Dual, Cu at zero, EosS2'
_diffrn_measurement_method '\w scans'
_diffrn_radiation_type CuK\a
_diffrn_radiation_wavelength 1.54184
_diffrn_reflns_av_R_equivalents 0.0393
_diffrn_reflns_av_unetI/netI 0.0441
_diffrn_reflns_Laue_measured_fraction_full 0.985
_diffrn_reflns_Laue_measured_fraction_max 0.970
_diffrn_reflns_limit_h_max 15
_diffrn_reflns_limit_h_min -10
_diffrn_reflns_limit_k_max 20
_diffrn_reflns_limit_k_min -20
_diffrn_reflns_limit_l_max 21
_diffrn_reflns_limit_l_min -21
_diffrn_reflns_number 27596
_diffrn_reflns_point_group_measured_fraction_full 0.985
_diffrn_reflns_point_group_measured_fraction_max 0.970
_diffrn_reflns_theta_full 67.684
_diffrn_reflns_theta_max 73.099
_diffrn_reflns_theta_min 2.852
_diffrn_source 'micro-focus sealed X-ray tube'
_exptl_absorpt_coefficient_mu 8.653
_exptl_absorpt_correction_T_max 1.00000
_exptl_absorpt_correction_T_min 0.52985
_exptl_absorpt_correction_type multi-scan
_exptl_absorpt_process_details
;
CrysAlisPro 1.171.38.46 (Rigaku Oxford Diffraction, 2015)
Empirical absorption correction using spherical harmonics,
 implemented in SCALE3 ABSPACK scaling algorithm.
;
_exptl_crystal_colour yellow
_exptl_crystal_density_diffrn 1.431
_exptl_crystal_description block
_exptl_crystal_F_000 1400
_exptl_crystal_size_max 0.350
_exptl_crystal_size_mid 0.180
_exptl_crystal_size_min 0.100
_refine_diff_density_max 1.902
_refine_diff_density_min -1.640
_refine_diff_density_rms 0.110
_refine_ls_extinction_method none
_refine_ls_goodness_of_fit_ref 1.021
_refine_ls_hydrogen_treatment constr
_refine_ls_matrix_type full
_refine_ls_number_parameters 739
_refine_ls_number_reflns 12729
_refine_ls_number_restraints 204
_refine_ls_restrained_S_all 1.013
_refine_ls_R_factor_all 0.0353
_refine_ls_R_factor_gt 0.0317
_refine_ls_shift/su_max 0.005
_refine_ls_shift/su_mean 0.000
_refine_ls_structure_factor_coef Fsqd
_refine_ls_weighting_details 'w=1/[\s^2^(Fo^2^)+(0.0502P)^2^+0.3328P] where P=(Fo^2^+2Fc^2^)/3'
_refine_ls_weighting_scheme calc
_refine_ls_wR_factor_gt 0.0813
_refine_ls_wR_factor_ref 0.0849
_reflns_Friedel_coverage 0.000
_reflns_number_gt 11425
_reflns_number_total 12729
_reflns_threshold_expression 'I > 2\s(I)'
_cod_data_source_file c8nj00713f2.cif
_cod_data_source_block 5b
_cod_depositor_comments 'Adding full bibliography for 7057288--7057291.cif.'
_cod_original_cell_volume 3280.56(19)
_cod_database_code 7057290
_shelx_shelxl_version_number 2014/7
_shelx_space_group_comment
;
The symmetry employed for this shelxl refinement is uniquely defined
by the following loop, which should always be used as a source of
symmetry information in preference to the above space-group names.
They are only intended as comments.
;
_shelx_estimated_absorpt_t_min 0.152
_shelx_estimated_absorpt_t_max 0.478

loop_
_space_group_symop_operation_xyz
'x, y, z'
'-x, -y, -z'

loop_
_atom_site_label
_atom_site_type_symbol
_atom_site_fract_x
_atom_site_fract_y
_atom_site_fract_z
_atom_site_U_iso_or_equiv
_atom_site_adp_type
_atom_site_occupancy
_atom_site_site_symmetry_order
_atom_site_calc_flag
_atom_site_refinement_flags_posn
_atom_site_refinement_flags_adp
_atom_site_refinement_flags_occupancy
_atom_site_disorder_assembly
_atom_site_disorder_group
C1 C 0.8024(3) 0.9743(2) 0.2030(2) 0.0295(7) Uani 1 1 d . . . . .
C1A C 0.8166(3) 1.5409(2) 0.8146(2) 0.0302(8) Uani 1 1 d . . . . .
C2 C 0.8114(4) 0.8992(3) 0.2181(3) 0.0386(9) Uani 1 1 d . . . . .
H2 H 0.7727 0.8874 0.2516 0.046 Uiso 1 1 calc R U . . .
C2A C 0.7395(4) 1.5933(3) 0.7959(3) 0.0411(10) Uani 1 1 d . . . . .
H2A H 0.6729 1.5690 0.7510 0.049 Uiso 1 1 calc R U . . .
C3 C 0.8784(4) 0.8425(3) 0.1828(3) 0.0468(11) Uani 1 1 d . . . . .
H3 H 0.8860 0.7931 0.1941 0.056 Uiso 1 1 calc R U . . .
C3A C 0.7629(4) 1.6824(3) 0.8450(3) 0.0423(10) Uani 1 1 d . . . . .
H3A H 0.7111 1.7173 0.8334 0.051 Uiso 1 1 calc R U . . .
C4 C 0.9338(4) 0.8580(3) 0.1315(3) 0.0456(11) Uani 1 1 d . . . . .
H4 H 0.9793 0.8196 0.1090 0.055 Uiso 1 1 calc R U . . .
C4A C 0.8622(3) 1.7189(2) 0.9105(3) 0.0358(8) Uani 1 1 d . . . . .
H4A H 0.8778 1.7786 0.9415 0.043 Uiso 1 1 calc R U . . .
C5 C 0.8580(3) 0.9879(3) 0.1493(2) 0.0314(8) Uani 1 1 d . . . . .
C5A C 0.9162(3) 1.5807(2) 0.8818(2) 0.0269(7) Uani 1 1 d . . . . .
C6 C 0.8454(3) 1.0667(3) 0.1322(2) 0.0319(8) Uani 1 1 d . . . . .
C6A C 0.9979(3) 1.5252(2) 0.9020(2) 0.0260(7) Uani 1 1 d . . . . .
C7 C 0.8950(3) 1.0930(3) 0.0824(2) 0.0382(9) Uani 1 1 d . . . . .
H7 H 0.9436 1.0605 0.0571 0.046 Uiso 1 1 calc R U . . .
C7A C 1.1019(3) 1.5516(2) 0.9641(2) 0.0328(8) Uani 1 1 d . . . . .
H7A H 1.1285 1.6101 0.9965 0.039 Uiso 1 1 calc R U . . .
C8 C 0.8720(4) 1.1673(3) 0.0706(3) 0.0446(10) Uani 1 1 d . . . . .
H8 H 0.9049 1.1855 0.0373 0.054 Uiso 1 1 calc R U . . .
C8A C 1.1667(3) 1.4903(3) 0.9781(3) 0.0350(8) Uani 1 1 d . . . . .
H8A H 1.2372 1.5073 1.0187 0.042 Uiso 1 1 calc R U . . .
C9 C 0.7994(4) 1.2147(3) 0.1088(3) 0.0476(11) Uani 1 1 d . . . . .
H9 H 0.7826 1.2650 0.1016 0.057 Uiso 1 1 calc R U . . .
C9A C 1.1240(3) 1.4039(3) 0.9306(3) 0.0344(8) Uani 1 1 d . . . . .
H9A H 1.1642 1.3618 0.9404 0.041 Uiso 1 1 calc R U . . .
C10 C 0.7527(4) 1.1861(3) 0.1573(3) 0.0406(9) Uani 1 1 d . . . . .
H10 H 0.7031 1.2178 0.1820 0.049 Uiso 1 1 calc R U . . .
C10A C 1.0218(3) 1.3813(2) 0.8689(3) 0.0312(8) Uani 1 1 d . . . . .
H10A H 0.9941 1.3229 0.8369 0.037 Uiso 1 1 calc R U . . .
C11 C 0.6745(3) 1.0120(2) 0.3240(2) 0.0269(7) Uani 1 1 d . . . . .
C12 C 0.5704(3) 0.9651(2) 0.3007(3) 0.0335(8) Uani 1 1 d . . . . .
H12 H 0.5165 0.9597 0.2491 0.040 Uiso 1 1 calc R U . . .
C13 C 0.5460(3) 0.9266(3) 0.3524(3) 0.0387(9) Uani 1 1 d . . . . .
H13 H 0.4761 0.8962 0.3350 0.046 Uiso 1 1 calc R U . . .
C14 C 0.6245(3) 0.9325(2) 0.4302(3) 0.0351(8) Uani 1 1 d . . . . .
C15 C 0.7279(3) 0.9763(2) 0.4522(2) 0.0307(7) Uani 1 1 d . . . . .
H15 H 0.7823 0.9801 0.5028 0.037 Uiso 1 1 calc R U . . .
C16 C 0.7524(3) 1.0152(2) 0.4002(2) 0.0270(7) Uani 1 1 d . . . . .
H16 H 0.8231 1.0441 0.4169 0.032 Uiso 1 1 calc R U . . .
C17 C 0.5969(4) 0.8929(3) 0.4886(3) 0.0505(11) Uani 1 1 d . . . . .
H17A H 0.6638 0.8885 0.5285 0.076 Uiso 1 1 calc R U . . .
H17B H 0.5553 0.8364 0.4524 0.076 Uiso 1 1 calc R U . . .
H17C H 0.5542 0.9287 0.5219 0.076 Uiso 1 1 calc R U . . .
C11A C 0.6512(7) 1.3997(9) 0.6698(8) 0.031(3) Uani 0.50(3) 1 d G U P A 2
C12A C 0.5595(7) 1.3675(8) 0.6828(11) 0.041(3) Uani 0.50(3) 1 d G U P A 2
H12A H 0.5677 1.3549 0.7319 0.049 Uiso 0.50(3) 1 calc R U P A 2
C13A C 0.4557(7) 1.3542(6) 0.6223(12) 0.053(4) Uani 0.50(3) 1 d G U P A 2
H13A H 0.3944 1.3327 0.6309 0.064 Uiso 0.50(3) 1 calc R U P A 2
C14A C 0.4435(10) 1.3731(7) 0.5488(10) 0.052(4) Uani 0.50(3) 1 d G U P A 2
C15A C 0.5351(13) 1.4053(8) 0.5359(7) 0.046(4) Uani 0.50(3) 1 d G U P A 2
H15A H 0.5269 1.4179 0.4868 0.056 Uiso 0.50(3) 1 calc R U P A 2
C16A C 0.6389(11) 1.4186(8) 0.5964(7) 0.036(3) Uani 0.50(3) 1 d G U P A 2
H16A H 0.7002 1.4401 0.5878 0.043 Uiso 0.50(3) 1 calc R U P A 2
C11X C 0.6665(7) 1.4029(9) 0.6530(7) 0.027(2) Uani 0.50(3) 1 d G U P A 1
C12X C 0.5675(7) 1.3674(7) 0.6529(8) 0.035(2) Uani 0.50(3) 1 d G U P A 1
H12X H 0.5662 1.3486 0.6968 0.042 Uiso 0.50(3) 1 calc R U P A 1
C13X C 0.4704(7) 1.3598(5) 0.5873(10) 0.041(3) Uani 0.50(3) 1 d G U P A 1
H13X H 0.4042 1.3360 0.5873 0.049 Uiso 0.50(3) 1 calc R U P A 1
C14X C 0.4723(9) 1.3879(6) 0.5218(8) 0.040(3) Uani 0.50(3) 1 d G U P A 1
C15X C 0.5713(11) 1.4235(7) 0.5218(6) 0.038(3) Uani 0.50(3) 1 d G U P A 1
H15X H 0.5725 1.4422 0.4779 0.046 Uiso 0.50(3) 1 calc R U P A 1
C16X C 0.6684(9) 1.4310(8) 0.5874(6) 0.033(2) Uani 0.50(3) 1 d G U P A 1
H16X H 0.7346 1.4548 0.5874 0.039 Uiso 0.50(3) 1 calc R U P A 1
C18 C 0.6366(3) 1.2835(2) 0.3213(2) 0.0274(7) Uani 1 1 d . . . . .
C19 C 0.7420(3) 1.3274(3) 0.3707(3) 0.0332(8) Uani 1 1 d . . . . .
H19 H 0.7958 1.2989 0.3929 0.040 Uiso 1 1 calc R U . . .
C20 C 0.7682(4) 1.4133(3) 0.3872(3) 0.0468(11) Uani 1 1 d . . . . .
H20 H 0.8386 1.4427 0.4216 0.056 Uiso 1 1 calc R U . . .
C21 C 0.6889(5) 1.4547(3) 0.3523(4) 0.0652(16) Uani 1 1 d . . . . .
H21 H 0.7066 1.5120 0.3621 0.078 Uiso 1 1 calc R U . . .
C22 C 0.5849(4) 1.4125(4) 0.3035(5) 0.078(2) Uani 1 1 d . . . . .
H22 H 0.5315 1.4410 0.2809 0.093 Uiso 1 1 calc R U . . .
C23 C 0.5587(4) 1.3264(3) 0.2877(4) 0.0519(12) Uani 1 1 d . . . . .
H23 H 0.4878 1.2976 0.2540 0.062 Uiso 1 1 calc R U . . .
C24 C 0.4653(3) 1.1372(2) 0.2349(2) 0.0288(7) Uani 1 1 d . . . . .
C25 C 0.4468(4) 1.0956(3) 0.1450(3) 0.0471(11) Uani 1 1 d . . . . .
H25 H 0.5064 1.0841 0.1237 0.056 Uiso 1 1 calc R U . . .
C26 C 0.3416(4) 1.0707(4) 0.0861(3) 0.0581(13) Uani 1 1 d . . . . .
H26 H 0.3309 1.0443 0.0257 0.070 Uiso 1 1 calc R U . . .
C27 C 0.2517(3) 1.0851(3) 0.1167(3) 0.0458(11) Uani 1 1 d . . . . .
H27 H 0.1806 1.0677 0.0771 0.055 Uiso 1 1 calc R U . . .
C28 C 0.2682(3) 1.1249(3) 0.2056(3) 0.0426(10) Uani 1 1 d . . . . .
H28 H 0.2081 1.1344 0.2266 0.051 Uiso 1 1 calc R U . . .
C29 C 0.3752(3) 1.1516(3) 0.2652(3) 0.0350(8) Uani 1 1 d . . . . .
H29 H 0.3858 1.1792 0.3255 0.042 Uiso 1 1 calc R U . . .
C30 C 0.5990(3) 1.1883(2) 0.4165(2) 0.0257(7) Uani 1 1 d . . . . .
H30A H 0.5486 1.2293 0.4311 0.031 Uiso 1 1 calc R U . . .
H30B H 0.5681 1.1340 0.4136 0.031 Uiso 1 1 calc R U . . .
C31 C 0.7097(3) 1.2214(2) 0.4914(2) 0.0278(7) Uani 1 1 d . . . . .
H31A H 0.7299 1.2826 0.5088 0.033 Uiso 1 1 calc R U . . .
H31B H 0.7669 1.1915 0.4711 0.033 Uiso 1 1 calc R U . . .
C32 C 0.6984(3) 1.2052(2) 0.5709(2) 0.0277(7) Uani 1 1 d . . . . .
H32A H 0.6974 1.1440 0.5570 0.033 Uiso 1 1 calc R U . . .
H32B H 0.6278 1.2196 0.5782 0.033 Uiso 1 1 calc R U . . .
C33 C 0.9335(3) 1.2407(2) 0.6491(2) 0.0306(7) Uani 1 1 d . . . . .
C34 C 1.0078(5) 1.3077(3) 0.6611(4) 0.0635(16) Uani 1 1 d . . . . .
H34 H 0.9919 1.3639 0.6824 0.076 Uiso 1 1 calc R U . . .
C35 C 1.1064(6) 1.2932(4) 0.6419(5) 0.087(2) Uani 1 1 d . . . . .
H35 H 1.1556 1.3394 0.6507 0.104 Uiso 1 1 calc R U . . .
C36 C 1.1308(4) 1.2112(4) 0.6103(3) 0.0553(12) Uani 1 1 d . . . . .
H36 H 1.1971 1.2012 0.5986 0.066 Uiso 1 1 calc R U . . .
C37 C 1.0565(4) 1.1437(3) 0.5960(3) 0.0499(11) Uani 1 1 d . . . . .
H37 H 1.0715 1.0875 0.5729 0.060 Uiso 1 1 calc R U . . .
C38 C 0.9598(4) 1.1585(3) 0.6156(3) 0.0460(11) Uani 1 1 d . . . . .
H38 H 0.9108 1.1118 0.6059 0.055 Uiso 1 1 calc R U . . .
C39 C 0.7846(3) 1.2050(2) 0.7406(2) 0.0297(7) Uani 1 1 d . . . . .
C40 C 0.7616(4) 1.2486(3) 0.8172(3) 0.0489(11) Uani 1 1 d . . . . .
H40 H 0.7613 1.3078 0.8372 0.059 Uiso 1 1 calc R U . . .
C41 C 0.7384(6) 1.2051(4) 0.8661(3) 0.073(2) Uani 1 1 d . . . . .
H41 H 0.7233 1.2359 0.9184 0.087 Uiso 1 1 calc R U . . .
C42 C 0.7376(4) 1.1192(3) 0.8387(3) 0.0487(11) Uani 1 1 d . . . . .
H42 H 0.7226 1.0909 0.8719 0.058 Uiso 1 1 calc R U . . .
C43 C 0.7590(6) 1.0743(4) 0.7617(4) 0.0693(17) Uani 1 1 d . . . . .
H43 H 0.7590 1.0151 0.7425 0.083 Uiso 1 1 calc R U . . .
C44 C 0.7805(6) 1.1161(3) 0.7119(4) 0.0705(19) Uani 1 1 d . . . . .
H44 H 0.7924 1.0844 0.6585 0.085 Uiso 1 1 calc R U . . .
C45S C 0.0194(6) 0.4593(5) 0.3329(5) 0.090(2) Uani 1 1 d . . . . .
H45A H -0.0570 0.4511 0.2996 0.135 Uiso 1 1 calc R U . . .
H45B H 0.0613 0.4955 0.3176 0.135 Uiso 1 1 calc R U . . .
H45C H 0.0282 0.4862 0.3949 0.135 Uiso 1 1 calc R U . . .
C46S C 0.0610(5) 0.3702(4) 0.3109(4) 0.0670(15) Uani 1 1 d . . . . .
H46A H 0.0370 0.3381 0.2472 0.080 Uiso 1 1 calc R U . . .
H46B H 0.1409 0.3796 0.3312 0.080 Uiso 1 1 calc R U . . .
C47S C 0.0217(5) 0.3178(4) 0.3514(4) 0.0644(14) Uani 1 1 d . . . . .
H47A H -0.0582 0.3091 0.3313 0.077 Uiso 1 1 calc R U . . .
H47B H 0.0457 0.3505 0.4150 0.077 Uiso 1 1 calc R U . . .
C48S C 0.0593(4) 0.2310(4) 0.3323(4) 0.0595(13) Uani 1 1 d . . . . .
H48A H 0.1392 0.2396 0.3523 0.071 Uiso 1 1 calc R U . . .
H48B H 0.0351 0.1982 0.2687 0.071 Uiso 1 1 calc R U . . .
C49S C 0.0195(5) 0.1779(4) 0.3737(4) 0.0659(15) Uani 1 1 d . . . . .
H49A H 0.0384 0.2120 0.4369 0.079 Uiso 1 1 calc R U . . .
H49B H -0.0602 0.1646 0.3499 0.079 Uiso 1 1 calc R U . . .
C50S C 0.0664(5) 0.0953(4) 0.3589(4) 0.0755(18) Uani 1 1 d . . . . .
H50A H 0.0453 0.0599 0.2966 0.113 Uiso 1 1 calc R U . . .
H50B H 0.0389 0.0652 0.3879 0.113 Uiso 1 1 calc R U . . .
H50C H 0.1453 0.1078 0.3826 0.113 Uiso 1 1 calc R U . . .
N1 N 0.7745(3) 1.1145(2) 0.17118(19) 0.0294(6) Uani 1 1 d . . . . .
N1A N 0.9588(2) 1.43949(19) 0.85178(19) 0.0248(6) Uani 1 1 d . . . . .
N2 N 0.9225(3) 0.9290(3) 0.1133(2) 0.0404(8) Uani 1 1 d . . . . .
N2A N 0.9375(3) 1.66870(19) 0.9304(2) 0.0285(6) Uani 1 1 d . . . . .
O1 O 0.9746(3) 0.9383(2) 0.0613(2) 0.0540(9) Uani 1 1 d . . . . .
O1A O 1.0273(2) 1.70684(17) 0.99587(18) 0.0363(6) Uani 1 1 d . . . . .
P2 P 0.80594(7) 1.26513(5) 0.67632(6) 0.02469(17) Uani 1 1 d . . . . .
P1 P 0.60763(7) 1.17163(6) 0.30728(5) 0.02309(16) Uani 1 1 d . . . . .
Pt2 Pt 0.80718(2) 1.41101(2) 0.75051(2) 0.02471(5) Uani 1 1 d . . . . .
Pt1 Pt 0.71456(2) 1.07012(2) 0.25156(2) 0.02393(5) Uani 1 1 d . . . . .
C17X C 0.3669(14) 1.3755(9) 0.4458(12) 0.065(5) Uani 0.50(3) 1 d . . P A 1
H17D H 0.3453 1.4308 0.4513 0.097 Uiso 0.50(3) 1 calc R U P A 1
H17E H 0.3090 1.3405 0.4483 0.097 Uiso 0.50(3) 1 calc R U P A 1
H17F H 0.3805 1.3476 0.3902 0.097 Uiso 0.50(3) 1 calc R U P A 1
C17A C 0.3291(16) 1.3566(13) 0.4797(16) 0.099(9) Uani 0.50(3) 1 d . . P A 2
H17G H 0.3011 1.4103 0.4883 0.148 Uiso 0.50(3) 1 calc R U P A 2
H17H H 0.2796 1.3182 0.4866 0.148 Uiso 0.50(3) 1 calc R U P A 2
H17I H 0.3354 1.3310 0.4213 0.148 Uiso 0.50(3) 1 calc R U P A 2

loop_
_atom_site_aniso_label
_atom_site_aniso_U_11
_atom_site_aniso_U_22
_atom_site_aniso_U_33
_atom_site_aniso_U_23
_atom_site_aniso_U_13
_atom_site_aniso_U_12
C1 0.0267(16) 0.0269(17) 0.0271(18) 0.0024(14) 0.0087(13) 0.0072(13)
C1A 0.041(2) 0.0197(16) 0.0261(18) 0.0068(14) 0.0088(15) 0.0122(14)
C2 0.046(2) 0.034(2) 0.035(2) 0.0095(17) 0.0167(17) 0.0121(17)
C2A 0.043(2) 0.030(2) 0.039(2) 0.0103(18) 0.0009(17) 0.0126(17)
C3 0.059(3) 0.038(2) 0.034(2) 0.0050(18) 0.0133(19) 0.021(2)
C3A 0.052(2) 0.0248(19) 0.044(2) 0.0103(17) 0.0087(19) 0.0179(17)
C4 0.054(3) 0.048(3) 0.028(2) 0.0068(18) 0.0135(18) 0.028(2)
C4A 0.050(2) 0.0182(17) 0.035(2) 0.0091(15) 0.0103(17) 0.0117(16)
C5 0.0270(16) 0.038(2) 0.0201(16) 0.0029(15) 0.0058(13) 0.0076(14)
C5A 0.0391(19) 0.0179(16) 0.0228(16) 0.0055(13) 0.0119(14) 0.0070(14)
C6 0.0309(17) 0.038(2) 0.0148(15) 0.0016(14) 0.0034(13) -0.0025(15)
C6A 0.0346(18) 0.0216(16) 0.0196(16) 0.0051(13) 0.0097(13) 0.0040(13)
C7 0.039(2) 0.043(2) 0.0241(18) 0.0036(16) 0.0132(15) -0.0029(17)
C7A 0.0350(19) 0.0262(18) 0.0296(19) 0.0069(15) 0.0054(15) 0.0031(14)
C8 0.053(2) 0.049(3) 0.028(2) 0.0094(18) 0.0176(18) -0.010(2)
C8A 0.0344(19) 0.033(2) 0.0312(19) 0.0101(16) 0.0043(15) 0.0058(15)
C9 0.070(3) 0.039(2) 0.035(2) 0.0140(19) 0.020(2) 0.002(2)
C9A 0.0366(19) 0.0294(19) 0.035(2) 0.0134(16) 0.0065(16) 0.0096(15)
C10 0.056(3) 0.037(2) 0.033(2) 0.0122(17) 0.0227(19) 0.0075(19)
C10A 0.0367(19) 0.0238(17) 0.0334(19) 0.0121(15) 0.0102(15) 0.0114(15)
C11 0.0343(18) 0.0219(16) 0.0279(18) 0.0090(14) 0.0161(14) 0.0082(14)
C12 0.0339(18) 0.0294(19) 0.034(2) 0.0101(16) 0.0095(15) 0.0024(15)
C13 0.0335(19) 0.035(2) 0.048(2) 0.0179(18) 0.0122(17) -0.0009(16)
C14 0.043(2) 0.0263(18) 0.042(2) 0.0154(17) 0.0188(17) 0.0064(15)
C15 0.0372(19) 0.0238(17) 0.0316(19) 0.0108(15) 0.0116(15) 0.0101(14)
C16 0.0284(16) 0.0234(16) 0.0298(18) 0.0100(14) 0.0111(14) 0.0071(13)
C17 0.058(3) 0.049(3) 0.055(3) 0.030(2) 0.021(2) 0.000(2)
C11A 0.044(5) 0.019(4) 0.024(5) 0.007(4) 0.004(4) 0.014(4)
C12A 0.035(4) 0.033(5) 0.047(7) 0.010(5) 0.007(4) 0.007(4)
C13A 0.038(5) 0.032(5) 0.069(9) 0.010(5) 0.002(5) -0.001(4)
C14A 0.041(5) 0.025(5) 0.053(7) -0.010(5) -0.006(5) 0.012(4)
C15A 0.054(7) 0.035(6) 0.033(5) 0.005(4) -0.001(5) 0.025(6)
C16A 0.043(5) 0.028(5) 0.033(5) 0.010(4) 0.009(4) 0.019(4)
C11X 0.029(4) 0.021(4) 0.025(5) 0.001(4) 0.013(4) 0.005(3)
C12X 0.036(5) 0.028(4) 0.038(6) 0.010(4) 0.010(4) 0.009(3)
C13X 0.034(5) 0.025(4) 0.058(7) 0.020(5) 0.003(4) 0.009(3)
C14X 0.044(6) 0.019(4) 0.046(5) 0.006(4) 0.006(5) 0.014(4)
C15X 0.042(6) 0.030(5) 0.036(5) 0.010(4) 0.006(4) 0.016(4)
C16X 0.038(5) 0.030(5) 0.026(4) 0.010(3) 0.005(4) 0.008(4)
C18 0.0332(18) 0.0231(17) 0.0272(17) 0.0099(14) 0.0117(14) 0.0051(14)
C19 0.0362(19) 0.0319(19) 0.035(2) 0.0140(16) 0.0154(16) 0.0074(15)
C20 0.040(2) 0.037(2) 0.061(3) 0.016(2) 0.018(2) -0.0040(18)
C21 0.059(3) 0.036(3) 0.109(5) 0.040(3) 0.025(3) 0.008(2)
C22 0.048(3) 0.048(3) 0.150(7) 0.063(4) 0.019(3) 0.017(2)
C23 0.036(2) 0.045(3) 0.080(4) 0.040(3) 0.004(2) 0.0059(19)
C24 0.0305(17) 0.0227(16) 0.0284(18) 0.0089(14) 0.0043(14) 0.0037(13)
C25 0.039(2) 0.062(3) 0.027(2) 0.006(2) 0.0067(17) 0.006(2)
C26 0.047(3) 0.070(3) 0.033(2) 0.005(2) 0.000(2) 0.003(2)
C27 0.036(2) 0.031(2) 0.053(3) 0.0126(19) -0.0060(18) 0.0027(16)
C28 0.0266(18) 0.037(2) 0.060(3) 0.018(2) 0.0094(18) 0.0088(16)
C29 0.0331(19) 0.033(2) 0.037(2) 0.0116(17) 0.0122(16) 0.0098(15)
C30 0.0331(17) 0.0238(16) 0.0221(16) 0.0085(13) 0.0120(13) 0.0097(13)
C31 0.0357(18) 0.0210(16) 0.0230(17) 0.0054(13) 0.0087(14) 0.0029(13)
C32 0.0377(18) 0.0206(16) 0.0210(16) 0.0057(13) 0.0081(14) -0.0001(13)
C33 0.0399(19) 0.0281(18) 0.0203(16) 0.0063(14) 0.0093(14) 0.0065(15)
C34 0.090(4) 0.028(2) 0.089(4) 0.011(2) 0.070(4) 0.011(2)
C35 0.097(5) 0.047(3) 0.131(6) 0.014(3) 0.091(5) 0.000(3)
C36 0.046(3) 0.066(3) 0.054(3) 0.016(3) 0.029(2) 0.011(2)
C37 0.043(2) 0.050(3) 0.061(3) 0.021(2) 0.022(2) 0.024(2)
C38 0.039(2) 0.029(2) 0.066(3) 0.015(2) 0.017(2) 0.0100(17)
C39 0.0363(18) 0.0309(19) 0.0248(17) 0.0144(15) 0.0091(14) 0.0089(15)
C40 0.077(3) 0.030(2) 0.036(2) 0.0043(18) 0.026(2) -0.010(2)
C41 0.126(6) 0.049(3) 0.042(3) 0.007(2) 0.042(3) -0.025(3)
C42 0.047(2) 0.064(3) 0.039(2) 0.034(2) 0.0012(19) -0.011(2)
C43 0.107(5) 0.053(3) 0.093(4) 0.055(3) 0.060(4) 0.036(3)
C44 0.132(6) 0.041(3) 0.083(4) 0.041(3) 0.075(4) 0.043(3)
C45S 0.101(5) 0.097(6) 0.115(6) 0.069(5) 0.059(5) 0.019(4)
C46S 0.073(4) 0.073(4) 0.063(4) 0.032(3) 0.028(3) 0.013(3)
C47S 0.060(3) 0.081(4) 0.062(3) 0.033(3) 0.027(3) 0.015(3)
C48S 0.045(3) 0.060(3) 0.054(3) 0.006(3) 0.012(2) -0.001(2)
C49S 0.058(3) 0.074(4) 0.055(3) 0.021(3) 0.010(3) 0.006(3)
C50S 0.056(3) 0.080(4) 0.067(4) 0.019(3) -0.002(3) 0.012(3)
N1 0.0349(15) 0.0295(15) 0.0198(14) 0.0045(12) 0.0106(12) 0.0026(12)
N1A 0.0316(14) 0.0211(14) 0.0194(13) 0.0078(11) 0.0051(11) 0.0076(11)
N2 0.0403(18) 0.056(2) 0.0211(15) 0.0087(15) 0.0126(13) 0.0159(16)
N2A 0.0387(16) 0.0194(14) 0.0267(15) 0.0081(12) 0.0107(12) 0.0053(12)
O1 0.059(2) 0.074(2) 0.0437(18) 0.0256(17) 0.0324(16) 0.0290(18)
O1A 0.0427(15) 0.0229(13) 0.0349(14) 0.0073(11) 0.0063(12) 0.0025(11)
P2 0.0350(4) 0.0171(4) 0.0194(4) 0.0054(3) 0.0075(3) 0.0070(3)
P1 0.0256(4) 0.0225(4) 0.0199(4) 0.0068(3) 0.0075(3) 0.0052(3)
Pt2 0.03040(8) 0.01722(8) 0.02202(8) 0.00542(6) 0.00496(6) 0.00661(6)
Pt1 0.02694(8) 0.02218(8) 0.02083(8) 0.00563(6) 0.00910(6) 0.00492(6)
C17X 0.052(8) 0.044(6) 0.072(9) 0.011(6) -0.004(6) 0.026(6)
C17A 0.055(9) 0.076(11) 0.078(13) -0.023(9) -0.031(8) 0.020(8)

loop_
_atom_type_symbol
_atom_type_description
_atom_type_scat_dispersion_real
_atom_type_scat_dispersion_imag
_atom_type_scat_source
C C 0.0181 0.0091 'International Tables Vol C Tables 4.2.6.8 and 6.1.1.4'
H H 0.0000 0.0000 'International Tables Vol C Tables 4.2.6.8 and 6.1.1.4'
N N 0.0311 0.0180 'International Tables Vol C Tables 4.2.6.8 and 6.1.1.4'
O O 0.0492 0.0322 'International Tables Vol C Tables 4.2.6.8 and 6.1.1.4'
P P 0.2955 0.4335 'International Tables Vol C Tables 4.2.6.8 and 6.1.1.4'
Pt Pt -4.5932 6.9264 'International Tables Vol C Tables 4.2.6.8 and 6.1.1.4'

loop_
_geom_angle_atom_site_label_1
_geom_angle_atom_site_label_2
_geom_angle_atom_site_label_3
_geom_angle
C5 C1 C2 118.5(3)
C5 C1 Pt1 114.4(3)
C2 C1 Pt1 127.1(3)
C2A C1A C5A 118.0(3)
C2A C1A Pt2 127.9(3)
C5A C1A Pt2 114.0(2)
C3 C2 C1 119.5(4)
C3 C2 H2 120.2
C1 C2 H2 120.2
C3A C2A C1A 119.7(4)
C3A C2A H2A 120.2
C1A C2A H2A 120.2
C4 C3 C2 120.8(4)
C4 C3 H3 119.6
C2 C3 H3 119.6
C4A C3A C2A 120.4(4)
C4A C3A H3A 119.8
C2A C3A H3A 119.8
N2 C4 C3 120.4(4)
N2 C4 H4 119.8
C3 C4 H4 119.8
N2A C4A C3A 120.6(3)
N2A C4A H4A 119.7
C3A C4A H4A 119.7
N2 C5 C1 120.6(4)
N2 C5 C6 121.5(3)
C1 C5 C6 117.9(3)
N2A C5A C1A 121.6(3)
N2A C5A C6A 120.3(3)
C1A C5A C6A 118.1(3)
N1 C6 C7 121.0(4)
N1 C6 C5 112.0(3)
C7 C6 C5 127.0(4)
N1A C6A C7A 120.8(3)
N1A C6A C5A 111.8(3)
C7A C6A C5A 127.3(3)
C8 C7 C6 119.8(4)
C8 C7 H7 120.1
C6 C7 H7 120.1
C6A C7A C8A 120.0(4)
C6A C7A H7A 120.0
C8A C7A H7A 120.0
C7 C8 C9 119.2(4)
C7 C8 H8 120.4
C9 C8 H8 120.4
C9A C8A C7A 118.7(4)
C9A C8A H8A 120.6
C7A C8A H8A 120.6
C10 C9 C8 118.8(4)
C10 C9 H9 120.6
C8 C9 H9 120.6
C10A C9A C8A 119.0(3)
C10A C9A H9A 120.5
C8A C9A H9A 120.5
N1 C10 C9 123.6(4)
N1 C10 H10 118.2
C9 C10 H10 118.2
N1A C10A C9A 123.4(4)
N1A C10A H10A 118.3
C9A C10A H10A 118.3
C16 C11 C12 116.4(3)
C16 C11 Pt1 120.1(3)
C12 C11 Pt1 123.5(3)
C13 C12 C11 121.7(4)
C13 C12 H12 119.2
C11 C12 H12 119.2
C12 C13 C14 121.2(4)
C12 C13 H13 119.4
C14 C13 H13 119.4
C15 C14 C13 117.4(4)
C15 C14 C17 121.3(4)
C13 C14 C17 121.4(4)
C14 C15 C16 121.4(4)
C14 C15 H15 119.3
C16 C15 H15 119.3
C11 C16 C15 121.9(3)
C11 C16 H16 119.1
C15 C16 H16 119.1
C14 C17 H17A 109.5
C14 C17 H17B 109.5
H17A C17 H17B 109.5
C14 C17 H17C 109.5
H17A C17 H17C 109.5
H17B C17 H17C 109.5
C12A C11A C16A 120.0
C12A C11A Pt2 121.8(5)
C16A C11A Pt2 118.0(5)
C13A C12A C11A 120.0
C13A C12A H12A 120.0
C11A C12A H12A 120.0
C14A C13A C12A 120.0
C14A C13A H13A 120.0
C12A C13A H13A 120.0
C13A C14A C15A 120.0
C13A C14A C17A 120.6(10)
C15A C14A C17A 119.3(10)
C14A C15A C16A 120.0
C14A C15A H15A 120.0
C16A C15A H15A 120.0
C15A C16A C11A 120.0
C15A C16A H16A 120.0
C11A C16A H16A 120.0
C12X C11X C16X 120.0
C12X C11X Pt2 118.2(5)
C16X C11X Pt2 121.8(5)
C13X C12X C11X 120.0
C13X C12X H12X 120.0
C11X C12X H12X 120.0
C12X C13X C14X 120.0
C12X C13X H13X 120.0
C14X C13X H13X 120.0
C15X C14X C13X 120.0
C15X C14X C17X 119.1(8)
C13X C14X C17X 120.8(8)
C14X C15X C16X 120.0
C14X C15X H15X 120.0
C16X C15X H15X 120.0
C15X C16X C11X 120.0
C15X C16X H16X 120.0
C11X C16X H16X 120.0
C23 C18 C19 118.7(4)
C23 C18 P1 123.5(3)
C19 C18 P1 117.7(3)
C18 C19 C20 120.7(4)
C18 C19 H19 119.6
C20 C19 H19 119.6
C21 C20 C19 119.5(4)
C21 C20 H20 120.3
C19 C20 H20 120.3
C22 C21 C20 120.5(4)
C22 C21 H21 119.8
C20 C21 H21 119.8
C21 C22 C23 119.9(4)
C21 C22 H22 120.1
C23 C22 H22 120.1
C18 C23 C22 120.7(4)
C18 C23 H23 119.7
C22 C23 H23 119.7
C25 C24 C29 118.4(4)
C25 C24 P1 118.1(3)
C29 C24 P1 123.6(3)
C26 C25 C24 121.3(4)
C26 C25 H25 119.4
C24 C25 H25 119.4
C25 C26 C27 120.2(5)
C25 C26 H26 119.9
C27 C26 H26 119.9
C28 C27 C26 119.5(4)
C28 C27 H27 120.3
C26 C27 H27 120.3
C27 C28 C29 120.3(4)
C27 C28 H28 119.9
C29 C28 H28 119.9
C24 C29 C28 120.4(4)
C24 C29 H29 119.8
C28 C29 H29 119.8
C31 C30 P1 114.6(2)
C31 C30 H30A 108.6
P1 C30 H30A 108.6
C31 C30 H30B 108.6
P1 C30 H30B 108.6
H30A C30 H30B 107.6
C30 C31 C32 109.0(3)
C30 C31 H31A 109.9
C32 C31 H31A 109.9
C30 C31 H31B 109.9
C32 C31 H31B 109.9
H31A C31 H31B 108.3
C31 C32 P2 115.8(2)
C31 C32 H32A 108.3
P2 C32 H32A 108.3
C31 C32 H32B 108.3
P2 C32 H32B 108.3
H32A C32 H32B 107.4
C34 C33 C38 117.1(4)
C34 C33 P2 118.8(3)
C38 C33 P2 124.1(3)
C33 C34 C35 121.3(5)
C33 C34 H34 119.3
C35 C34 H34 119.3
C36 C35 C34 120.1(5)
C36 C35 H35 120.0
C34 C35 H35 120.0
C35 C36 C37 119.2(5)
C35 C36 H36 120.4
C37 C36 H36 120.4
C36 C37 C38 120.5(5)
C36 C37 H37 119.7
C38 C37 H37 119.7
C37 C38 C33 121.8(4)
C37 C38 H38 119.1
C33 C38 H38 119.1
C40 C39 C44 117.6(4)
C40 C39 P2 118.3(3)
C44 C39 P2 123.8(3)
C39 C40 C41 120.7(4)
C39 C40 H40 119.7
C41 C40 H40 119.7
C42 C41 C40 121.0(5)
C42 C41 H41 119.5
C40 C41 H41 119.5
C41 C42 C43 119.3(4)
C41 C42 H42 120.4
C43 C42 H42 120.4
C42 C43 C44 120.5(5)
C42 C43 H43 119.8
C44 C43 H43 119.8
C43 C44 C39 120.9(5)
C43 C44 H44 119.5
C39 C44 H44 119.5
C46S C45S H45A 109.5
C46S C45S H45B 109.5
H45A C45S H45B 109.5
C46S C45S H45C 109.5
H45A C45S H45C 109.5
H45B C45S H45C 109.5
C47S C46S C45S 113.6(5)
C47S C46S H46A 108.8
C45S C46S H46A 108.8
C47S C46S H46B 108.8
C45S C46S H46B 108.8
H46A C46S H46B 107.7
C46S C47S C48S 115.9(5)
C46S C47S H47A 108.3
C48S C47S H47A 108.3
C46S C47S H47B 108.3
C48S C47S H47B 108.3
H47A C47S H47B 107.4
C47S C48S C49S 115.8(5)
C47S C48S H48A 108.3
C49S C48S H48A 108.3
C47S C48S H48B 108.3
C49S C48S H48B 108.3
H48A C48S H48B 107.4
C50S C49S C48S 113.8(5)
C50S C49S H49A 108.8
C48S C49S H49A 108.8
C50S C49S H49B 108.8
C48S C49S H49B 108.8
H49A C49S H49B 107.7
C49S C50S H50A 109.5
C49S C50S H50B 109.5
H50A C50S H50B 109.5
C49S C50S H50C 109.5
H50A C50S H50C 109.5
H50B C50S H50C 109.5
C10 N1 C6 117.7(3)
C10 N1 Pt1 126.1(3)
C6 N1 Pt1 116.2(3)
C10A N1A C6A 117.9(3)
C10A N1A Pt2 126.1(3)
C6A N1A Pt2 115.9(2)
O1 N2 C4 117.2(4)
O1 N2 C5 122.7(4)
C4 N2 C5 120.0(4)
O1A N2A C4A 117.6(3)
O1A N2A C5A 122.8(3)
C4A N2A C5A 119.6(3)
C32 P2 C39 100.88(17)
C32 P2 C33 103.19(17)
C39 P2 C33 108.30(17)
C32 P2 Pt2 119.18(12)
C39 P2 Pt2 111.51(12)
C33 P2 Pt2 112.65(13)
C24 P1 C30 104.26(17)
C24 P1 C18 103.50(16)
C30 P1 C18 100.86(16)
C24 P1 Pt1 109.30(12)
C30 P1 Pt1 116.18(11)
C18 P1 Pt1 120.86(12)
C1A Pt2 C11A 92.4(4)
C1A Pt2 C11X 92.6(4)
C1A Pt2 N1A 79.45(13)
C11A Pt2 N1A 169.6(4)
C11X Pt2 N1A 170.6(4)
C1A Pt2 P2 176.66(12)
C11A Pt2 P2 89.6(4)
C11X Pt2 P2 88.8(4)
N1A Pt2 P2 98.85(8)
C11 Pt1 C1 90.90(15)
C11 Pt1 N1 170.08(13)
C1 Pt1 N1 79.27(14)
C11 Pt1 P1 85.69(10)
C1 Pt1 P1 176.08(11)
N1 Pt1 P1 104.18(9)
C14X C17X H17D 109.5
C14X C17X H17E 109.5
H17D C17X H17E 109.5
C14X C17X H17F 109.5
H17D C17X H17F 109.5
H17E C17X H17F 109.5
C14A C17A H17G 109.5
C14A C17A H17H 109.5
H17G C17A H17H 109.5
C14A C17A H17I 109.5
H17G C17A H17I 109.5
H17H C17A H17I 109.5

loop_
_geom_bond_atom_site_label_1
_geom_bond_atom_site_label_2
_geom_bond_distance
C1 C5 1.394(5)
C1 C2 1.395(6)
C1 Pt1 2.043(3)
C1A C2A 1.396(5)
C1A C5A 1.397(5)
C1A Pt2 2.034(3)
C2 C3 1.384(6)
C2 H2 0.9300
C2A C3A 1.393(6)
C2A H2A 0.9300
C3 C4 1.369(7)
C3 H3 0.9300
C3A C4A 1.377(6)
C3A H3A 0.9300
C4 N2 1.357(6)
C4 H4 0.9300
C4A N2A 1.360(5)
C4A H4A 0.9300
C5 N2 1.384(5)
C5 C6 1.479(6)
C5A N2A 1.377(4)
C5A C6A 1.481(5)
C6 N1 1.376(5)
C6 C7 1.387(5)
C6A N1A 1.368(4)
C6A C7A 1.387(5)
C7 C8 1.378(6)
C7 H7 0.9300
C7A C8A 1.394(5)
C7A H7A 0.9300
C8 C9 1.385(7)
C8 H8 0.9300
C8A C9A 1.381(5)
C8A H8A 0.9300
C9 C10 1.367(6)
C9 H9 0.9300
C9A C10A 1.368(5)
C9A H9A 0.9300
C10 N1 1.346(5)
C10 H10 0.9300
C10A N1A 1.356(4)
C10A H10A 0.9300
C11 C16 1.389(5)
C11 C12 1.405(5)
C11 Pt1 2.018(3)
C12 C13 1.382(6)
C12 H12 0.9300
C13 C14 1.399(6)
C13 H13 0.9300
C14 C15 1.379(6)
C14 C17 1.515(5)
C15 C16 1.393(5)
C15 H15 0.9300
C16 H16 0.9300
C17 H17A 0.9600
C17 H17B 0.9600
C17 H17C 0.9600
C11A C12A 1.3900
C11A C16A 1.3900
C11A Pt2 2.043(6)
C12A C13A 1.3900
C12A H12A 0.9300
C13A C14A 1.3900
C13A H13A 0.9300
C14A C15A 1.3900
C14A C17A 1.545(15)
C15A C16A 1.3900
C15A H15A 0.9300
C16A H16A 0.9300
C11X C12X 1.3900
C11X C16X 1.3900
C11X Pt2 2.050(6)
C12X C13X 1.3900
C12X H12X 0.9300
C13X C14X 1.3900
C13X H13X 0.9300
C14X C15X 1.3900
C14X C17X 1.537(15)
C15X C16X 1.3900
C15X H15X 0.9300
C16X H16X 0.9300
C18 C23 1.375(5)
C18 C19 1.386(5)
C18 P1 1.833(4)
C19 C20 1.386(6)
C19 H19 0.9300
C20 C21 1.378(7)
C20 H20 0.9300
C21 C22 1.363(8)
C21 H21 0.9300
C22 C23 1.392(7)
C22 H22 0.9300
C23 H23 0.9300
C24 C25 1.379(5)
C24 C29 1.384(5)
C24 P1 1.825(4)
C25 C26 1.378(6)
C25 H25 0.9300
C26 C27 1.384(7)
C26 H26 0.9300
C27 C28 1.366(7)
C27 H27 0.9300
C28 C29 1.399(5)
C28 H28 0.9300
C29 H29 0.9300
C30 C31 1.539(5)
C30 P1 1.830(3)
C30 H30A 0.9700
C30 H30B 0.9700
C31 C32 1.540(5)
C31 H31A 0.9700
C31 H31B 0.9700
C32 P2 1.829(3)
C32 H32A 0.9700
C32 H32B 0.9700
C33 C34 1.378(6)
C33 C38 1.380(6)
C33 P2 1.836(4)
C34 C35 1.397(7)
C34 H34 0.9300
C35 C36 1.365(8)
C35 H35 0.9300
C36 C37 1.369(7)
C36 H36 0.9300
C37 C38 1.375(6)
C37 H37 0.9300
C38 H38 0.9300
C39 C40 1.364(6)
C39 C44 1.389(6)
C39 P2 1.834(4)
C40 C41 1.396(6)
C40 H40 0.9300
C41 C42 1.346(8)
C41 H41 0.9300
C42 C43 1.362(7)
C42 H42 0.9300
C43 C44 1.380(6)
C43 H43 0.9300
C44 H44 0.9300
C45S C46S 1.556(9)
C45S H45A 0.9600
C45S H45B 0.9600
C45S H45C 0.9600
C46S C47S 1.478(8)
C46S H46A 0.9700
C46S H46B 0.9700
C47S C48S 1.502(8)
C47S H47A 0.9700
C47S H47B 0.9700
C48S C49S 1.503(8)
C48S H48A 0.9700
C48S H48B 0.9700
C49S C50S 1.497(8)
C49S H49A 0.9700
C49S H49B 0.9700
C50S H50A 0.9600
C50S H50B 0.9600
C50S H50C 0.9600
N1 Pt1 2.108(3)
N1A Pt2 2.110(3)
N2 O1 1.309(5)
N2A O1A 1.300(4)
P2 Pt2 2.3061(8)
P1 Pt1 2.3109(8)
C17X H17D 0.9600
C17X H17E 0.9600
C17X H17F 0.9600
C17A H17G 0.9600
C17A H17H 0.9600
C17A H17I 0.9600

loop_
_geom_torsion_atom_site_label_1
_geom_torsion_atom_site_label_2
_geom_torsion_atom_site_label_3
_geom_torsion_atom_site_label_4
_geom_torsion
C5 C1 C2 C3 2.7(6)
Pt1 C1 C2 C3 -177.3(3)
C5A C1A C2A C3A -1.1(7)
Pt2 C1A C2A C3A -177.0(4)
C1 C2 C3 C4 -1.7(7)
C1A C2A C3A C4A 1.2(7)
C2 C3 C4 N2 -0.9(7)
C2A C3A C4A N2A -2.1(7)
C2 C1 C5 N2 -1.3(5)
Pt1 C1 C5 N2 178.7(3)
C2 C1 C5 C6 178.5(3)
Pt1 C1 C5 C6 -1.4(4)
C2A C1A C5A N2A 1.9(6)
Pt2 C1A C5A N2A 178.3(3)
C2A C1A C5A C6A 179.7(4)
Pt2 C1A C5A C6A -3.8(4)
N2 C5 C6 N1 177.6(3)
C1 C5 C6 N1 -2.3(5)
N2 C5 C6 C7 -1.5(6)
C1 C5 C6 C7 178.6(4)
N2A C5A C6A N1A 175.1(3)
C1A C5A C6A N1A -2.7(5)
N2A C5A C6A C7A -3.8(6)
C1A C5A C6A C7A 178.3(4)
N1 C6 C7 C8 -0.9(6)
C5 C6 C7 C8 178.1(4)
N1A C6A C7A C8A -2.2(6)
C5A C6A C7A C8A 176.7(4)
C6 C7 C8 C9 0.0(6)
C6A C7A C8A C9A -1.4(6)
C7 C8 C9 C10 0.1(7)
C7A C8A C9A C10A 2.7(6)
C8 C9 C10 N1 0.9(7)
C8A C9A C10A N1A -0.4(6)
C16 C11 C12 C13 2.0(6)
Pt1 C11 C12 C13 -179.7(3)
C11 C12 C13 C14 -0.3(6)
C12 C13 C14 C15 -1.5(6)
C12 C13 C14 C17 177.9(4)
C13 C14 C15 C16 1.6(6)
C17 C14 C15 C16 -177.9(4)
C12 C11 C16 C15 -2.0(5)
Pt1 C11 C16 C15 179.7(3)
C14 C15 C16 C11 0.2(6)
C16A C11A C12A C13A 0.0
Pt2 C11A C12A C13A -174.7(9)
C11A C12A C13A C14A 0.0
C12A C13A C14A C15A 0.0
C12A C13A C14A C17A 178.5(10)
C13A C14A C15A C16A 0.0
C17A C14A C15A C16A -178.5(10)
C14A C15A C16A C11A 0.0
C12A C11A C16A C15A 0.0
Pt2 C11A C16A C15A 174.9(8)
C16X C11X C12X C13X 0.0
Pt2 C11X C12X C13X -179.3(8)
C11X C12X C13X C14X 0.0
C12X C13X C14X C15X 0.0
C12X C13X C14X C17X 176.6(9)
C13X C14X C15X C16X 0.0
C17X C14X C15X C16X -176.6(9)
C14X C15X C16X C11X 0.0
C12X C11X C16X C15X 0.0
Pt2 C11X C16X C15X 179.2(9)
C23 C18 C19 C20 1.1(6)
P1 C18 C19 C20 -177.1(3)
C18 C19 C20 C21 -1.6(7)
C19 C20 C21 C22 1.5(9)
C20 C21 C22 C23 -1.0(11)
C19 C18 C23 C22 -0.6(8)
P1 C18 C23 C22 177.5(5)
C21 C22 C23 C18 0.5(10)
C29 C24 C25 C26 1.7(7)
P1 C24 C25 C26 -177.5(4)
C24 C25 C26 C27 -1.9(9)
C25 C26 C27 C28 0.8(8)
C26 C27 C28 C29 0.5(7)
C25 C24 C29 C28 -0.4(6)
P1 C24 C29 C28 178.7(3)
C27 C28 C29 C24 -0.6(6)
P1 C30 C31 C32 -162.2(2)
C30 C31 C32 P2 -163.8(2)
C38 C33 C34 C35 -1.3(9)
P2 C33 C34 C35 179.7(6)
C33 C34 C35 C36 0.2(12)
C34 C35 C36 C37 1.4(11)
C35 C36 C37 C38 -1.8(9)
C36 C37 C38 C33 0.7(8)
C34 C33 C38 C37 0.9(7)
P2 C33 C38 C37 179.8(4)
C44 C39 C40 C41 2.1(8)
P2 C39 C40 C41 176.3(5)
C39 C40 C41 C42 -0.4(10)
C40 C41 C42 C43 -0.5(10)
C41 C42 C43 C44 -0.4(10)
C42 C43 C44 C39 2.2(11)
C40 C39 C44 C43 -3.0(9)
P2 C39 C44 C43 -176.9(5)
C45S C46S C47S C48S 179.9(6)
C46S C47S C48S C49S 179.8(5)
C47S C48S C49S C50S -175.3(5)
C9 C10 N1 C6 -1.9(6)
C9 C10 N1 Pt1 175.7(3)
C7 C6 N1 C10 1.8(5)
C5 C6 N1 C10 -177.3(3)
C7 C6 N1 Pt1 -176.0(3)
C5 C6 N1 Pt1 4.9(4)
C9A C10A N1A C6A -3.2(6)
C9A C10A N1A Pt2 174.1(3)
C7A C6A N1A C10A 4.4(5)
C5A C6A N1A C10A -174.6(3)
C7A C6A N1A Pt2 -173.1(3)
C5A C6A N1A Pt2 7.8(4)
C3 C4 N2 O1 -177.6(4)
C3 C4 N2 C5 2.4(6)
C1 C5 N2 O1 178.7(4)
C6 C5 N2 O1 -1.1(6)
C1 C5 N2 C4 -1.2(6)
C6 C5 N2 C4 178.9(4)
C3A C4A N2A O1A -176.6(4)
C3A C4A N2A C5A 2.9(6)
C1A C5A N2A O1A 176.7(3)
C6A C5A N2A O1A -1.1(5)
C1A C5A N2A C4A -2.8(6)
C6A C5A N2A C4A 179.4(3)
C31 C32 P2 C39 -164.2(3)
C31 C32 P2 C33 -52.3(3)
C31 C32 P2 Pt2 73.5(3)
C40 C39 P2 C32 -121.2(4)
C44 C39 P2 C32 52.6(5)
C40 C39 P2 C33 130.8(4)
C44 C39 P2 C33 -55.4(5)
C40 C39 P2 Pt2 6.3(4)
C44 C39 P2 Pt2 -179.9(4)
C34 C33 P2 C32 119.7(4)
C38 C33 P2 C32 -59.2(4)
C34 C33 P2 C39 -133.9(4)
C38 C33 P2 C39 47.2(4)
C34 C33 P2 Pt2 -10.1(4)
C38 C33 P2 Pt2 171.0(3)
C25 C24 P1 C30 -161.2(3)
C29 C24 P1 C30 19.6(4)
C25 C24 P1 C18 93.6(4)
C29 C24 P1 C18 -85.5(3)
C25 C24 P1 Pt1 -36.4(4)
C29 C24 P1 Pt1 144.5(3)
C31 C30 P1 C24 -177.8(2)
C31 C30 P1 C18 -70.7(3)
C31 C30 P1 Pt1 61.9(3)
C23 C18 P1 C24 4.8(4)
C19 C18 P1 C24 -177.1(3)
C23 C18 P1 C30 -102.9(4)
C19 C18 P1 C30 75.2(3)
C23 C18 P1 Pt1 127.5(4)
C19 C18 P1 Pt1 -54.4(3)
